data_1513856
loop_
_publ_author_name
'Chen, Yong'
'Cheng, Gang'
'Li, Kai'
'Shelar, Deepak P.'
'Lu, Wei'
'Che, Chi-Ming'

_publ_section_title
;
 Phosphorescent polymeric nanomaterials with metallophilic d10&#x22EF;d10
 interactions self-assembled from [Au(NHC)2]+ and [M(CN)2]&#x2212;
;
_journal_issue 4
_journal_name_full 'Chemical Science'
_journal_page_first 1348
_journal_paper_doi 10.1039/c3sc52989d
_journal_volume 5
_journal_year 2014
_chemical_formula_sum 'C11 H20 Au Cl N4 O'
_chemical_formula_weight 456.73
_chemical_name_systematic
; 
 ? 
;
_space_group_IT_number 2
_symmetry_space_group_name_Hall '-P 1'
_symmetry_space_group_name_H-M 'P -1'
_atom_sites_solution_hydrogens geom
_atom_sites_solution_primary direct
_atom_sites_solution_secondary difmap
_audit_creation_method SHELXL-97
_cell_angle_alpha 113.1580(10)
_cell_angle_beta 90.0380(10)
_cell_angle_gamma 98.1620(10)
_cell_formula_units_Z 2
_cell_length_a 7.5169(4)
_cell_length_b 9.9819(5)
_cell_length_c 10.6830(5)
_cell_measurement_temperature 100(2)
_cell_volume 728.12(6)
_computing_structure_refinement 'SHELXL-97 (Sheldrick, 1997)'
_computing_structure_solution 'SHELXS-97 (Sheldrick, 1990)'
_diffrn_ambient_temperature 100(2)
_diffrn_measured_fraction_theta_full 0.973
_diffrn_measured_fraction_theta_max 0.973
_diffrn_radiation_monochromator graphite
_diffrn_radiation_source 'fine-focus sealed tube'
_diffrn_radiation_type CuK\a
_diffrn_radiation_wavelength 1.54178
_diffrn_reflns_av_R_equivalents 0.0615
_diffrn_reflns_av_sigmaI/netI 0.0415
_diffrn_reflns_limit_h_max 8
_diffrn_reflns_limit_h_min -8
_diffrn_reflns_limit_k_max 11
_diffrn_reflns_limit_k_min -11
_diffrn_reflns_limit_l_max 12
_diffrn_reflns_limit_l_min -12
_diffrn_reflns_number 12426
_diffrn_reflns_theta_full 65.83
_diffrn_reflns_theta_max 65.83
_diffrn_reflns_theta_min 4.51
_exptl_absorpt_coefficient_mu 20.639
_exptl_crystal_density_diffrn 2.083
_exptl_crystal_density_method 'not measured'
_exptl_crystal_F_000 436
_refine_diff_density_max 2.263
_refine_diff_density_min -2.286
_refine_diff_density_rms 0.226
_refine_ls_extinction_method none
_refine_ls_goodness_of_fit_ref 1.091
_refine_ls_hydrogen_treatment mixed
_refine_ls_matrix_type full
_refine_ls_number_parameters 168
_refine_ls_number_reflns 2458
_refine_ls_number_restraints 0
_refine_ls_restrained_S_all 1.091
_refine_ls_R_factor_all 0.0386
_refine_ls_R_factor_gt 0.0377
_refine_ls_shift/su_max 0.001
_refine_ls_shift/su_mean 0.000
_refine_ls_structure_factor_coef Fsqd
_refine_ls_weighting_details 'calc w=1/[\s^2^(Fo^2^)+(0.0665P)^2^+2.4149P] where P=(Fo^2^+2Fc^2^)/3'
_refine_ls_weighting_scheme calc
_refine_ls_wR_factor_gt 0.0998
_refine_ls_wR_factor_ref 0.1007
_reflns_number_gt 2387
_reflns_number_total 2458
_reflns_threshold_expression >2sigma(I)
_cod_data_source_file c3sc52989d.txt
_cod_data_source_block cheny32
_cod_database_code 1513856

loop_
_symmetry_equiv_pos_as_xyz
'x, y, z'
'-x, -y, -z'

loop_
_atom_site_label
_atom_site_type_symbol
_atom_site_fract_x
_atom_site_fract_y
_atom_site_fract_z
_atom_site_U_iso_or_equiv
_atom_site_adp_type
_atom_site_occupancy
_atom_site_symmetry_multiplicity
_atom_site_calc_flag
_atom_site_refinement_flags
Au1 Au 0.24863(3) 0.50313(2) 0.46701(2) 0.01885(15) Uani 1 1 d .
Cl1 Cl -0.0428(2) 0.20281(19) 0.79697(18) 0.0253(4) Uani 1 1 d .
N1 N 0.3391(8) 0.2057(7) 0.2808(6) 0.0208(13) Uani 1 1 d .
N2 N 0.2865(8) 0.3283(7) 0.1639(6) 0.0221(13) Uani 1 1 d .
N3 N 0.1424(8) 0.7956(7) 0.6560(6) 0.0196(13) Uani 1 1 d .
N4 N 0.2004(8) 0.6690(7) 0.7686(7) 0.0212(13) Uani 1 1 d .
C1 C 0.2944(10) 0.3364(9) 0.2916(8) 0.0202(16) Uani 1 1 d .
C2 C 0.3620(11) 0.1606(9) 0.3916(9) 0.0260(17) Uani 1 1 d .
H2A H 0.3307 0.2362 0.4765 0.039 Uiso 1 1 calc R
H2B H 0.4876 0.1479 0.4005 0.039 Uiso 1 1 calc R
H2C H 0.2831 0.0671 0.3731 0.039 Uiso 1 1 calc R
C3 C 0.3605(10) 0.1187(9) 0.1469(9) 0.0280(17) Uani 1 1 d .
H3A H 0.3931 0.0227 0.1132 0.034 Uiso 1 1 calc R
C4 C 0.3262(10) 0.1959(9) 0.0719(8) 0.0284(17) Uani 1 1 d .
H4A H 0.3290 0.1648 -0.0243 0.034 Uiso 1 1 calc R
C5 C 0.2419(11) 0.4439(9) 0.1217(9) 0.0302(18) Uani 1 1 d .
H5A H 0.1924 0.5188 0.1978 0.045 Uiso 1 1 calc R
H5B H 0.1526 0.4000 0.0440 0.045 Uiso 1 1 calc R
H5C H 0.3510 0.4899 0.0950 0.045 Uiso 1 1 calc R
C6 C 0.1961(9) 0.6670(8) 0.6425(7) 0.0182(14) Uani 1 1 d .
C7 C 0.1133(11) 0.8362(9) 0.5394(9) 0.0284(17) Uani 1 1 d .
H7A H 0.2220 0.8295 0.4880 0.043 Uiso 1 1 calc R
H7B H 0.0868 0.9374 0.5732 0.043 Uiso 1 1 calc R
H7C H 0.0117 0.7686 0.4796 0.043 Uiso 1 1 calc R
C8 C 0.1098(10) 0.8766(8) 0.7892(8) 0.0242(16) Uani 1 1 d .
H8A H 0.0689 0.9695 0.8242 0.029 Uiso 1 1 calc R
C9 C 0.1481(10) 0.7968(8) 0.8599(8) 0.0236(16) Uani 1 1 d .
H9A H 0.1403 0.8240 0.9553 0.028 Uiso 1 1 calc R
C10 C 0.2516(11) 0.5515(8) 0.8054(9) 0.0298(17) Uani 1 1 d .
H10A H 0.3380 0.5008 0.7421 0.045 Uiso 1 1 calc R
H10B H 0.1441 0.4808 0.7999 0.045 Uiso 1 1 calc R
H10C H 0.3067 0.5948 0.8986 0.045 Uiso 1 1 calc R
O1 O 0.4452(8) 0.7947(7) 0.1678(6) 0.0398(14) Uani 1 1 d .
H1O H 0.3345 0.7954 0.1783 0.048 Uiso 1 1 calc R
C1S C 0.5322(12) 0.7981(10) 0.2884(10) 0.037(2) Uani 1 1 d .
H1SA H 0.5295 0.8939 0.3634 0.056 Uiso 1 1 calc R
H1SB H 0.6575 0.7830 0.2717 0.056 Uiso 1 1 calc R
H1SC H 0.4692 0.7196 0.3127 0.056 Uiso 1 1 calc R

loop_
_atom_site_aniso_label
_atom_site_aniso_U_11
_atom_site_aniso_U_22
_atom_site_aniso_U_33
_atom_site_aniso_U_23
_atom_site_aniso_U_13
_atom_site_aniso_U_12
Au1 0.0233(2) 0.0130(2) 0.0157(2) 0.00165(14) -0.00189(13) 0.00048(13)
Cl1 0.0330(9) 0.0187(8) 0.0231(9) 0.0077(7) -0.0037(7) 0.0024(7)
N1 0.022(3) 0.017(3) 0.018(3) 0.000(3) -0.002(2) 0.002(2)
N2 0.028(3) 0.018(3) 0.017(3) 0.005(3) 0.005(2) 0.002(2)
N3 0.019(3) 0.018(3) 0.016(3) 0.003(3) -0.001(2) -0.002(2)
N4 0.021(3) 0.020(3) 0.022(3) 0.008(3) 0.000(3) 0.002(3)
C1 0.016(3) 0.019(4) 0.022(4) 0.006(3) -0.001(3) -0.002(3)
C2 0.031(4) 0.022(4) 0.025(4) 0.008(3) -0.003(3) 0.005(3)
C3 0.030(4) 0.018(4) 0.030(4) 0.003(3) 0.005(3) 0.002(3)
C4 0.029(4) 0.025(4) 0.021(4) 0.001(3) 0.006(3) -0.003(3)
C5 0.033(4) 0.027(4) 0.030(4) 0.013(4) -0.006(3) -0.002(3)
C6 0.019(3) 0.017(3) 0.014(3) 0.002(3) -0.001(3) 0.000(3)
C7 0.030(4) 0.023(4) 0.030(4) 0.008(3) -0.002(3) 0.005(3)
C8 0.031(4) 0.016(3) 0.020(4) 0.001(3) -0.004(3) 0.003(3)
C9 0.026(4) 0.021(4) 0.018(4) 0.003(3) -0.001(3) 0.000(3)
C10 0.036(4) 0.018(4) 0.032(4) 0.008(3) -0.004(3) 0.001(3)
O1 0.038(3) 0.053(4) 0.036(3) 0.026(3) 0.003(3) 0.008(3)
C1S 0.035(4) 0.035(5) 0.045(5) 0.018(4) 0.001(4) 0.007(4)

loop_
_atom_type_symbol
_atom_type_description
_atom_type_scat_dispersion_real
_atom_type_scat_dispersion_imag
_atom_type_scat_source
C C 0.0181 0.0091 'International Tables Vol C Tables 4.2.6.8 and 6.1.1.4'
H H 0.0000 0.0000 'International Tables Vol C Tables 4.2.6.8 and 6.1.1.4'
N N 0.0311 0.0180 'International Tables Vol C Tables 4.2.6.8 and 6.1.1.4'
O O 0.0492 0.0322 'International Tables Vol C Tables 4.2.6.8 and 6.1.1.4'
Cl Cl 0.3639 0.7018 'International Tables Vol C Tables 4.2.6.8 and 6.1.1.4'
Au Au -4.4197 7.2980 'International Tables Vol C Tables 4.2.6.8 and 6.1.1.4'

loop_
_geom_angle_atom_site_label_1
_geom_angle_atom_site_label_2
_geom_angle_atom_site_label_3
_geom_angle
C1 Au1 C6 178.4(2)
C1 N1 C3 110.4(7)
C1 N1 C2 126.1(7)
C3 N1 C2 123.5(6)
C1 N2 C4 111.8(7)
C1 N2 C5 125.9(6)
C4 N2 C5 122.3(7)
C6 N3 C8 111.0(6)
C6 N3 C7 123.3(6)
C8 N3 C7 125.6(6)
C6 N4 C9 110.3(6)
C6 N4 C10 125.3(7)
C9 N4 C10 124.4(7)
N2 C1 N1 105.0(7)
N2 C1 Au1 129.1(6)
N1 C1 Au1 125.9(6)
C4 C3 N1 107.0(7)
C3 C4 N2 105.7(7)
N4 C6 N3 105.3(6)
N4 C6 Au1 127.6(5)
N3 C6 Au1 127.0(5)
C9 C8 N3 105.8(7)
C8 C9 N4 107.6(7)

loop_
_geom_bond_atom_site_label_1
_geom_bond_atom_site_label_2
_geom_bond_distance
Au1 C1 2.028(8)
Au1 C6 2.030(7)
N1 C1 1.354(10)
N1 C3 1.375(11)
N1 C2 1.439(11)
N2 C1 1.335(10)
N2 C4 1.376(10)
N2 C5 1.472(10)
N3 C6 1.355(10)
N3 C8 1.375(11)
N3 C7 1.478(11)
N4 C6 1.340(10)
N4 C9 1.378(10)
N4 C10 1.472(10)
C3 C4 1.358(12)
C8 C9 1.352(12)
O1 C1S 1.430(11)
